data_1559739
loop_
_publ_author_name
'Wang, Xiaoxuan'
'Qi, Chunxuan'
'Fu, Zhiyuan'
'Zhang, Haoke'
'Wang, Jianguo'
'Feng, Hai-Tao'
'Wang, Kai'
'Zou, Bo'
'Lam, Jacky W. Y.'
'Tang, Ben Zhong'

_publ_section_title
;
 A synergy between the push--pull electronic effect and twisted
 conformation for high-contrast mechanochromic AIEgens
;
_journal_issue 2
_journal_name_full 'Materials Horizons'
_journal_page_first 630
_journal_page_last 638
_journal_paper_doi 10.1039/D0MH01251C
_journal_volume 8
_journal_year 2021
_chemical_formula_moiety '3(F6 P), C38 H32 F6 N2 P, C38 H32 N2, C4 H4 O, C3 H3 O0.5'
_chemical_formula_sum 'C96.25 H87.5 Cl0 F0.25 N8.75 O8.75 P0.25'
_chemical_formula_weight 1519.24
_space_group_crystal_system orthorhombic
_space_group_IT_number 29
_space_group_name_Hall 'P 2c -2ac'
_space_group_name_H-M_alt 'P c a 21'
_atom_sites_solution_hydrogens geom
_audit_creation_date 2018-12-18
_audit_creation_method
;
Olex2 1.2-beta
(compiled 2018.05.29 svn.r3508 for OlexSys, GUI svn.r5506)
;
_audit_update_record
;
2020-08-03 deposited with the CCDC.	2020-12-03 downloaded from the CCDC.
;
_cell_angle_alpha 90
_cell_angle_beta 90
_cell_angle_gamma 90
_cell_formula_units_Z 4
_cell_length_a 18.0790(7)
_cell_length_b 30.1771(10)
_cell_length_c 14.9963(5)
_cell_measurement_temperature 293(2)
_cell_volume 8181.6(5)
_computing_molecular_graphics 'Olex2 (Dolomanov et al., 2009)'
_computing_publication_material 'Olex2 (Dolomanov et al., 2009)'
_computing_structure_refinement 'ShelXL (Sheldrick, 2015)'
_computing_structure_solution 'SHELXT 2014/4 (Sheldrick, 2014)'
_diffrn_ambient_temperature 293(2)
_diffrn_measured_fraction_theta_full 1.000
_diffrn_measured_fraction_theta_max 0.993
_diffrn_radiation_type CuK\a
_diffrn_radiation_wavelength 1.54184
_diffrn_reflns_av_R_equivalents 0.1276
_diffrn_reflns_av_unetI/netI 0.0919
_diffrn_reflns_Laue_measured_fraction_full 1.000
_diffrn_reflns_Laue_measured_fraction_max 0.993
_diffrn_reflns_limit_h_max 22
_diffrn_reflns_limit_h_min -21
_diffrn_reflns_limit_k_max 35
_diffrn_reflns_limit_k_min -37
_diffrn_reflns_limit_l_max 11
_diffrn_reflns_limit_l_min -18
_diffrn_reflns_number 45912
_diffrn_reflns_point_group_measured_fraction_full 0.788
_diffrn_reflns_point_group_measured_fraction_max 0.766
_diffrn_reflns_theta_full 67.684
_diffrn_reflns_theta_max 73.943
_diffrn_reflns_theta_min 3.816
_exptl_absorpt_coefficient_mu 0.683
_exptl_crystal_density_diffrn 1.233
_exptl_crystal_F_000 3209
_refine_diff_density_max 2.190
_refine_diff_density_min -0.926
_refine_diff_density_rms 0.205
_refine_ls_abs_structure_details
;
 Flack x determined using 1307 quotients [(I+)-(I-)]/[(I+)+(I-)]
 (Parsons, Flack and Wagner, Acta Cryst. B69 (2013) 249-259).
;
_refine_ls_abs_structure_Flack 0.48(10)
_refine_ls_extinction_method none
_refine_ls_goodness_of_fit_ref 2.177
_refine_ls_hydrogen_treatment constr
_refine_ls_matrix_type full
_refine_ls_number_parameters 1203
_refine_ls_number_reflns 12726
_refine_ls_number_restraints 830
_refine_ls_restrained_S_all 2.168
_refine_ls_R_factor_all 0.2408
_refine_ls_R_factor_gt 0.2223
_refine_ls_shift/su_max 0.073
_refine_ls_shift/su_mean 0.006
_refine_ls_structure_factor_coef Fsqd
_refine_ls_weighting_details 'w=1/[\s^2^(Fo^2^)+(0.2000P)^2^] where P=(Fo^2^+2Fc^2^)/3'
_refine_ls_weighting_scheme calc
_refine_ls_wR_factor_gt 0.5377
_refine_ls_wR_factor_ref 0.5699
_reflns_Friedel_coverage 0.481
_reflns_Friedel_fraction_full 0.557
_reflns_Friedel_fraction_max 0.519
_reflns_number_gt 9774
_reflns_number_total 12726
_reflns_threshold_expression 'I > 2\s(I)'
_cod_data_source_file d0mh01251c2.cif
_cod_data_source_block htao25cult
_cod_depositor_comments 'Adding full bibliography for 1559739--1559741.cif.'
_cod_original_formula_sum 'C96.25 H87.50 Cl0 F0.25 N8.75 O8.75 P0.25'
_cod_database_code 1559739
_shelx_shelxl_version_number 2018/3
_shelx_space_group_comment
;
The symmetry employed for this shelxl refinement is uniquely defined
by the following loop, which should always be used as a source of
symmetry information in preference to the above space-group names.
They are only intended as comments.
;
_olex2_refinement_description
;
1. Fixed Uiso
 At 1.2 times of:
  All C(H) groups, All C(H,H) groups
 At 1.5 times of:
  All C(H,H,H) groups
2. Restrained distances
 C51-C50 = C51-C52 = C52-C53 = C58-C53 = C54-C53 = C54-C55 = C55-C50 = C58-C59
 = C57-C50 = C57-C56 = C56-C53 = C46-C40 = C47-C46 = C47-C01L = C48-C01L = C48-
 C49 = C49-C40 = C45-C40 = C44-C45 = C43-C44 = C43-C42 = C41-C42 = C41-C40 =
 C70-C61 = C63-C64 = C69-C70 = C62-C63 = C68-C67 = C65-C66 = C66-C61 = C62-C61 =
  C67-C61 = C69-C64 = C65-C64 = C78-C77 = C78-C79 = C79-C80 = C81-C80 = C85-C80
 = C85-C86 = C86-C77 = C84-C80 = C81-C82 = C83-C84 = C82-C77 = C83-C77
 1.45 with sigma of 0.01
 C02R-C02H = C02W-C02H = C02W-C02G = O01X-C02G = O01X-C02R = C3AA-C03C = C03I-
 C03C = C3AA-C03M = O03N-C03M
 1.45 with sigma of 0.01
 C03I-O03N
 1.45 with sigma of 0.01
 O03N-C3AA
 2.5 with sigma of 0.02
 P2-F7 = P2-F11 = P2-F10 = P2-F9 = P2-F12 = P2-F8
 1.6 with sigma of 0.02
 F10-F11
 2.6 with sigma of 0.02
 C40-C47
 2.4 with sigma of 0.02
 C46-C01L
 2.4 with sigma of 0.02
 C47-C48
 2.4 with sigma of 0.02
 C01L-C49
 2.4 with sigma of 0.02
 C48-C40
 2.4 with sigma of 0.02
 F7-F11
 2.6 with sigma of 0.02
 F11-F8
 2.6 with sigma of 0.02
3. Restrained planarity
 C03I, C03C, C3AA, O03N, C03M
 with sigma of 0.01
 C64, C65, C63, C66, C62, C61
 with sigma of 0.01
 C67, C68, C64, C69, C70, C61
 with sigma of 0.01
 C77, C82, C81, C80, C79, C78
 with sigma of 0.01
 C77, C83, C84, C80, C85, C86
 with sigma of 0.01
 C40, C49, C48, C01L, C47, C46
 with sigma of 0.01
 C41, C40, C42, C43, C44, C45
 with sigma of 0.01
 C50, C51, C52, C53, C54, C55
 with sigma of 0.01
 C50, C57, C56, C53, C58, C59
 with sigma of 0.01
4. Uiso/Uaniso restraints and constraints
C03C \\sim C03I \\sim C03M \\sim O03N \\sim C3AA: within 2A with sigma of 0.01
and sigma for terminal atoms of 0.02
O01X \\sim C02G \\sim C02H \\sim C02R \\sim C02W: within 2A with sigma of 0.01
and sigma for terminal atoms of 0.02
Uanis(C30) \\sim Ueq, Uanis(C28) \\sim Ueq, Uanis(C29) \\sim Ueq, Uanis(C15)
\\sim Ueq, Uanis(C18) \\sim Ueq, Uanis(C20) \\sim Ueq, Uanis(C14) \\sim Ueq,
Uanis(C33) \\sim Ueq, Uanis(C27) \\sim Ueq, Uanis(C17) \\sim Ueq, Uanis(C32)
\\sim Ueq, Uanis(C37) \\sim Ueq, Uanis(C50) \\sim Ueq, Uanis(C5) \\sim Ueq,
Uanis(C2) \\sim Ueq, Uanis(C71) \\sim Ueq, Uanis(C39) \\sim Ueq, Uanis(C9)
\\sim Ueq, Uanis(C40) \\sim Ueq, Uanis(C74) \\sim Ueq, Uanis(C34) \\sim Ueq,
Uanis(C12) \\sim Ueq, Uanis(C73) \\sim Ueq, Uanis(C16) \\sim Ueq, Uanis(C1)
\\sim Ueq, Uanis(C3) \\sim Ueq, Uanis(C6) \\sim Ueq, Uanis(C76) \\sim Ueq,
Uanis(C4) \\sim Ueq, Uanis(C75) \\sim Ueq, Uanis(C11) \\sim Ueq, Uanis(C21)
\\sim Ueq, Uanis(C8) \\sim Ueq, Uanis(C60) \\sim Ueq, Uanis(C01L) \\sim Ueq,
Uanis(C19) \\sim Ueq, Uanis(C36) \\sim Ueq, Uanis(C61) \\sim Ueq, Uanis(C53)
\\sim Ueq, Uanis(C22) \\sim Ueq, Uanis(C13) \\sim Ueq, Uanis(C31) \\sim Ueq,
Uanis(C77) \\sim Ueq, Uanis(C64) \\sim Ueq, Uanis(C7) \\sim Ueq, Uanis(C72)
\\sim Ueq, Uanis(C35) \\sim Ueq, Uanis(C25) \\sim Ueq, Uanis(C90) \\sim Ueq,
Uanis(C10) \\sim Ueq, Uanis(C23) \\sim Ueq, Uanis(C88) \\sim Ueq, Uanis(C89)
\\sim Ueq, Uanis(C87) \\sim Ueq, Uanis(C38) \\sim Ueq, Uanis(C26) \\sim Ueq,
Uanis(C02G) \\sim Ueq, Uanis(C02H) \\sim Ueq, Uanis(C91) \\sim Ueq, Uanis(C92)
\\sim Ueq, Uanis(C80) \\sim Ueq, Uanis(C02R) \\sim Ueq, Uanis(C24) \\sim Ueq,
Uanis(C02W) \\sim Ueq, Uanis(C82) \\sim Ueq, Uanis(C79) \\sim Ueq, Uanis(C67)
\\sim Ueq, Uanis(C59) \\sim Ueq, Uanis(C46) \\sim Ueq, Uanis(C63) \\sim Ueq,
Uanis(C56) \\sim Ueq, Uanis(C81) \\sim Ueq, Uanis(C03C) \\sim Ueq, Uanis(C78)
\\sim Ueq, Uanis(C57) \\sim Ueq, Uanis(C68) \\sim Ueq, Uanis(C70) \\sim Ueq,
Uanis(C03I) \\sim Ueq, Uanis(C47) \\sim Ueq, Uanis(C03M) \\sim Ueq, Uanis(C58)
\\sim Ueq, Uanis(C49) \\sim Ueq, Uanis(C62) \\sim Ueq, Uanis(C55) \\sim Ueq,
Uanis(C54) \\sim Ueq, Uanis(C83) \\sim Ueq, Uanis(C85) \\sim Ueq, Uanis(C86)
\\sim Ueq, Uanis(C42) \\sim Ueq, Uanis(C51) \\sim Ueq, Uanis(C84) \\sim Ueq,
Uanis(C45) \\sim Ueq, Uanis(C65) \\sim Ueq, Uanis(C66) \\sim Ueq, Uanis(C52)
\\sim Ueq, Uanis(C69) \\sim Ueq, Uanis(C3AA) \\sim Ueq, Uanis(C43) \\sim Ueq,
Uanis(C41) \\sim Ueq, Uanis(C44) \\sim Ueq, Uanis(C48) \\sim Ueq: with sigma of
0.01 and sigma for terminal atoms of 0.02
Uanis(C03C) \\sim Ueq, Uanis(C03I) \\sim Ueq, Uanis(C03M) \\sim Ueq,
Uanis(O03N) \\sim Ueq, Uanis(C3AA) \\sim Ueq: with sigma of 0.01 and sigma for
terminal atoms of 0.02
Uanis(C3) = Uanis(C4) = Uanis(C5)
5. Rigid body (RIGU) restrains
 C03C, C03I, C03M, O03N, C3AA
 with sigma for 1-2 distances of 0.01 and sigma for 1-3 distances of 0.01
 O01X, C02G, C02R, C02W, C02H
 with sigma for 1-2 distances of 0.01 and sigma for 1-3 distances of 0.01
6. Others
 Fixed Sof: C01L(0.5) H01L(0.5) H53A(0.5) H53(0.5) C82(0.5) H82(0.5) C79(0.5)
 H11(0.5) C67(0.5) H67(0.5) C59(0.5) H59(0.5) C46(0.5) H46(0.5) C63(0.5)
 H63(0.5) C56(0.5) H56(0.5) C81(0.5) H81(0.5) C78(0.5) H78(0.5) C57(0.5)
 H57(0.5) C68(0.5) H68(0.5) C70(0.5) H70(0.5) C03I(0.5) H03I(0.5) C47(0.5)
 H47(0.5) C03M(0.5) H03M(0.5) O03N(0.5) C58(0.5) H58(0.5) C49(0.5) H49(0.5)
 C62(0.5) H62(0.5) C55(0.5) H55(0.5) C54(0.5) H54(0.5) C83(0.5) H83(0.5)
 C85(0.5) H85(0.5) C86(0.5) H86(0.5) C42(0.5) H42(0.5) C51(0.5) H51(0.5)
 C84(0.5) H84(0.5) C45(0.5) H45(0.5) C65(0.5) H65(0.5) C66(0.5) H66(0.5)
 C52(0.5) H52(0.5) C69(0.5) H69(0.5) C43(0.5) H43(0.5) C41(0.5) H41(0.5)
 C44(0.5) H44(0.5) C48(0.5) H48(0.5)
7.a Aromatic/amide H refined with riding coordinates:
 C28(H28), C29(H29), C20(H20), C17(H17), C32(H32), C37(H37), C5(H5), C2(H2),
 C9(H9), C74(H74), C34(H34), C12(H12), C73(H73), C16(H16), C3(H3), C6(H6),
 C4(H4), C75(H75), C11(H11A), C8(H8), C01L(H01L), C19(H19), C36(H36), C53(H53A),
  C53(H53), C22(H22), C31(H31), C72(H72), C35(H35), C25(H25), C90(H90),
 C10(H10), C23(H23), C88(H88), C89(H89), C02G(H02G), C02H(H02H), C91(H91),
 C02R(H02R), C24(H24), C02W(H02W), C82(H82), C79(H11), C67(H67), C59(H59),
 C46(H46), C63(H63), C56(H56), C81(H81), C03C(H03C), C78(H78), C57(H57),
 C68(H68), C70(H70), C03I(H03I), C47(H47), C03M(H03M), C58(H58), C49(H49),
 C62(H62), C55(H55), C54(H54), C83(H83), C85(H85), C86(H86), C42(H42), C51(H51),
  C84(H84), C45(H45), C65(H65), C66(H66), C52(H52), C69(H69), C3AA(H3AA),
 C43(H43), C41(H41), C44(H44), C48(H48)
7.b Idealised Me refined as rotating group:
 C76(H76A,H76B,H76C), C38(H38A,H38B,H38C), C26(H26A,H26B,H26C), C92(H92A,H92B,
 H92C)
;
_olex2_submission_special_instructions 'No special instructions were received'

loop_
_space_group_symop_operation_xyz
'x, y, z'
'-x, -y, z+1/2'
'x+1/2, -y, z'
'-x+1/2, y, z+1/2'

loop_
_atom_site_label
_atom_site_type_symbol
_atom_site_fract_x
_atom_site_fract_y
_atom_site_fract_z
_atom_site_U_iso_or_equiv
_atom_site_adp_type
_atom_site_occupancy
_atom_site_site_symmetry_order
_atom_site_calc_flag
_atom_site_refinement_flags_posn
_atom_site_refinement_flags_adp
_atom_site_refinement_flags_occupancy
_atom_site_disorder_assembly
_atom_site_disorder_group
P3 P 0.8896(3) 0.8076(3) 0.3288(6) 0.068(2) Uani 1 1 d . . . . .
P1 P 0.8632(4) 0.3183(2) 0.9838(6) 0.0614(16) Uani 1 1 d . . . . .
P4 P 0.8783(3) 1.17414(15) 0.3346(6) 0.0472(12) Uani 1 1 d . . . . .
P2 P 0.8694(5) 0.6827(5) 0.9737(7) 0.134(6) Uani 1 1 d D . . . .
F21 F 0.8284(7) 1.2090(4) 0.3894(9) 0.053(3) Uani 1 1 d . . . . .
F19 F 0.9332(7) 1.1413(4) 0.2806(9) 0.052(3) Uani 1 1 d . . . . .
F24 F 0.9485(7) 1.2049(4) 0.3575(9) 0.050(3) Uani 1 1 d . . . . .
F15 F 0.9764(8) 0.8030(6) 0.3078(14) 0.087(6) Uani 1 1 d . . . . .
F12 F 0.8815(8) 0.7061(5) 1.0680(10) 0.065(4) Uani 1 1 d D . . . .
F22 F 0.8876(7) 1.1467(4) 0.4236(9) 0.057(3) Uani 1 1 d . . . . .
F20 F 0.8656(6) 1.2033(4) 0.2455(9) 0.052(3) Uani 1 1 d . . . . .
F16 F 0.9141(11) 0.8073(4) 0.4299(9) 0.073(5) Uani 1 1 d . . . . .
C30 C 0.6203(8) 1.1218(4) 0.1633(11) 0.026(3) Uani 1 1 d . U . . .
F17 F 0.8925(11) 0.8583(5) 0.3279(15) 0.101(7) Uani 1 1 d . . . . .
F23 F 0.8056(6) 1.1462(4) 0.3115(10) 0.052(3) Uani 1 1 d . . . . .
C28 C 0.5187(7) 1.0701(5) 0.1750(11) 0.029(3) Uani 1 1 d . U . . .
H28 H 0.472033 1.063126 0.196900 0.034 Uiso 1 1 calc R . . . .
N1 N 0.7221(10) 1.2447(5) 0.2189(13) 0.051(4) Uani 1 1 d . . . . .
C29 C 0.5531(7) 1.1097(5) 0.2010(10) 0.025(3) Uani 1 1 d . U . . .
H29 H 0.530917 1.127865 0.243371 0.030 Uiso 1 1 calc R . . . .
N3 N 0.9657(7) 0.2522(4) 0.5890(9) 0.028(2) Uani 1 1 d . . . . .
C15 C 0.5615(9) 0.9580(5) 0.1039(11) 0.032(3) Uani 1 1 d . U . . .
N4 N 0.9795(8) 0.7474(5) 0.6093(17) 0.062(6) Uani 1 1 d . . . . .
F4 F 0.7847(12) 0.2977(6) 0.979(3) 0.173(15) Uani 1 1 d . . . . .
F6 F 0.8717(19) 0.3025(12) 1.0778(15) 0.180(15) Uani 1 1 d . . . . .
C18 C 0.6315(8) 0.8772(5) 0.1426(12) 0.032(3) Uani 1 1 d . U . . .
C20 C 0.5768(7) 0.9280(5) 0.0366(10) 0.023(2) Uani 1 1 d . U . . .
H20 H 0.562147 0.934306 -0.021532 0.028 Uiso 1 1 calc R . . . .
C14 C 0.5176(8) 0.9994(4) 0.0850(11) 0.026(3) Uani 1 1 d . U . . .
C33 C 0.6564(10) 1.1633(5) 0.1863(13) 0.037(3) Uani 1 1 d . U . . .
F8 F 0.9397(12) 0.7097(5) 0.9375(16) 0.120(9) Uani 1 1 d D . . . .
C27 C 0.5528(9) 1.0422(5) 0.1186(11) 0.033(3) Uani 1 1 d . U . . .
C17 C 0.6134(11) 0.9074(6) 0.2115(14) 0.046(4) Uani 1 1 d . U . . .
H17 H 0.622051 0.899992 0.270799 0.056 Uiso 1 1 calc R . . . .
C32 C 0.6255(6) 1.0504(4) 0.0900(10) 0.021(2) Uani 1 1 d . U . . .
H32 H 0.650409 1.029069 0.056729 0.026 Uiso 1 1 calc R . . . .
C37 C 0.6982(8) 1.1849(6) 0.1230(12) 0.034(3) Uani 1 1 d . U . . .
H37 H 0.703638 1.172363 0.066803 0.041 Uiso 1 1 calc R . . . .
C50 C 0.6641(8) 0.5416(5) 0.7976(11) 0.043(4) Uani 1 1 d D U . . .
C5 C 0.3489(8) 0.9105(5) -0.0890(12) 0.0331(19) Uani 1 1 d . U . . .
H5 H 0.330639 0.906632 -0.146467 0.040 Uiso 1 1 calc R . . . .
C2 C 0.4002(7) 0.9245(5) 0.0836(12) 0.030(3) Uani 1 1 d . U . . .
H2 H 0.415942 0.928702 0.142041 0.036 Uiso 1 1 calc R . . . .
C71 C 0.9047(8) 0.3347(5) 0.6300(12) 0.029(3) Uani 1 1 d . U . . .
C39 C 0.7007(10) 0.5014(5) 0.7696(11) 0.032(3) Uani 1 1 d . U . . .
C9 C 0.3072(9) 1.0878(6) 0.0005(15) 0.046(4) Uani 1 1 d . U . . .
H9 H 0.256677 1.090984 0.010255 0.056 Uiso 1 1 calc R . . . .
C40 C 0.6623(8) 0.4604(5) 0.7935(9) 0.042(4) Uani 1 1 d D U . . .
C74 C 0.9816(10) 0.2717(5) 0.6669(11) 0.037(3) Uani 1 1 d . U . . .
H74 H 1.011185 0.257108 0.708240 0.044 Uiso 1 1 calc R . . . .
C34 C 0.6424(10) 1.1845(5) 0.2652(12) 0.036(3) Uani 1 1 d . U . . .
H34 H 0.609540 1.172801 0.306622 0.043 Uiso 1 1 calc R . . . .
F2 F 0.9385(10) 0.3450(9) 0.995(2) 0.125(9) Uani 1 1 d . . . . .
C12 C 0.4558(7) 1.0765(5) -0.0289(10) 0.028(3) Uani 1 1 d . U . . .
H12 H 0.506433 1.074148 -0.039139 0.033 Uiso 1 1 calc R . . . .
C73 C 0.9145(7) 0.2706(5) 0.5325(12) 0.033(3) Uani 1 1 d . U . . .
H73 H 0.899384 0.255559 0.481555 0.040 Uiso 1 1 calc R . . . .
C16 C 0.5826(8) 0.9482(4) 0.1899(10) 0.025(3) Uani 1 1 d . U . . .
H16 H 0.576188 0.969313 0.234333 0.030 Uiso 1 1 calc R . . . .
C1 C 0.4131(8) 0.9568(5) 0.0189(9) 0.024(3) Uani 1 1 d . U . . .
C3 C 0.3633(8) 0.8858(5) 0.0590(12) 0.0331(19) Uani 1 1 d . U . . .
H3 H 0.355811 0.863927 0.101842 0.040 Uiso 1 1 calc R . . . .
C6 C 0.3893(7) 0.9504(5) -0.0675(11) 0.027(3) Uani 1 1 d . U . . .
H6 H 0.399115 0.971439 -0.111228 0.032 Uiso 1 1 calc R . . . .
C76 C 0.9975(8) 0.2109(5) 0.5662(12) 0.033(3) Uani 1 1 d . U . . .
H76A H 1.044309 0.207733 0.595824 0.050 Uiso 1 1 calc GR . . . .
H76B H 1.004795 0.209491 0.502838 0.050 Uiso 1 1 calc GR . . . .
H76C H 0.965096 0.187372 0.584425 0.050 Uiso 1 1 calc GR . . . .
C4 C 0.3372(8) 0.8785(5) -0.0271(12) 0.0331(19) Uani 1 1 d . U . . .
H4 H 0.312373 0.852531 -0.041763 0.040 Uiso 1 1 calc R . . . .
C75 C 0.9538(9) 0.3140(5) 0.6863(12) 0.034(3) Uani 1 1 d . U . . .
H75 H 0.968881 0.328346 0.738164 0.040 Uiso 1 1 calc R . . . .
C11 C 0.4205(9) 1.1157(5) -0.0561(13) 0.038(3) Uani 1 1 d . U . . .
H11A H 0.446741 1.137298 -0.086932 0.045 Uiso 1 1 calc R . . . .
F7 F 0.7853(10) 0.6996(5) 0.981(2) 0.21(2) Uani 1 1 d D . . . .
C21 C 0.6653(9) 0.8349(6) 0.1630(14) 0.044(4) Uani 1 1 d . U . . .
C8 C 0.3443(7) 1.0469(6) 0.0245(13) 0.036(3) Uani 1 1 d . U . . .
H8 H 0.316993 1.023756 0.048883 0.043 Uiso 1 1 calc R . . . .
C60 C 0.7699(10) 0.5010(5) 0.7238(14) 0.040(4) Uani 1 1 d . U . . .
C01L C 0.6004(14) 0.3818(8) 0.8450(17) 0.043(9) Uani 0.5 1 d D U P A 2
H01L H 0.578773 0.355208 0.862291 0.052 Uiso 0.5 1 calc R . P A 2
C19 C 0.6124(8) 0.8900(5) 0.0539(12) 0.033(3) Uani 1 1 d . U . . .
H19 H 0.625066 0.871413 0.006741 0.039 Uiso 1 1 calc R . . . .
C36 C 0.7316(8) 1.2242(5) 0.1409(13) 0.035(3) Uani 1 1 d . U . . .
H36 H 0.761822 1.237111 0.097943 0.041 Uiso 1 1 calc R . . . .
C61 C 0.8064(7) 0.4601(4) 0.6967(10) 0.032(3) Uani 1 1 d D U . . .
C53 C 0.5924(9) 0.6218(6) 0.8445(12) 0.056(5) Uani 1 1 d D U . . .
H53A H 0.568806 0.647944 0.860910 0.067 Uiso 0.5 1 calc R . P B 2
H53 H 0.569912 0.648453 0.859824 0.067 Uiso 0.5 1 calc R . P C 1
C22 C 0.6450(16) 0.8146(8) 0.251(2) 0.069(6) Uani 1 1 d . U . . .
H22 H 0.612581 0.828152 0.290394 0.083 Uiso 1 1 calc R . . . .
C13 C 0.4562(9) 0.9993(5) 0.0431(13) 0.034(3) Uani 1 1 d . U . . .
N2 N 0.7209(13) 0.7528(6) 0.197(2) 0.090(10) Uani 1 1 d . . . . .
C31 C 0.6613(8) 1.0910(5) 0.1115(11) 0.033(3) Uani 1 1 d . U . . .
H31 H 0.709154 1.097127 0.092507 0.039 Uiso 1 1 calc R . . . .
C77 C 0.8114(9) 0.5414(5) 0.7001(9) 0.038(4) Uani 1 1 d D U . . .
C64 C 0.8777(8) 0.3802(6) 0.6485(11) 0.049(4) Uani 1 1 d D U . . .
O01X O 0.8879(11) 0.9682(7) 0.3101(18) 0.093(5) Uani 1 1 d D U . . .
F14 F 0.8646(10) 0.8037(12) 0.2276(14) 0.150(12) Uani 1 1 d . . . . .
C7 C 0.4214(9) 1.0414(5) 0.0116(11) 0.032(3) Uani 1 1 d . U . . .
C72 C 0.8859(9) 0.3116(5) 0.5522(14) 0.039(4) Uani 1 1 d . U . . .
H72 H 0.852839 0.324537 0.512418 0.046 Uiso 1 1 calc R . . . .
C35 C 0.6805(11) 1.2255(6) 0.2816(13) 0.043(4) Uani 1 1 d . U . . .
H35 H 0.676122 1.238987 0.337152 0.051 Uiso 1 1 calc R . . . .
C25 C 0.7086(11) 0.8107(6) 0.1023(18) 0.055(5) Uani 1 1 d . U . . .
H25 H 0.714876 0.821883 0.045045 0.066 Uiso 1 1 calc R . . . .
C90 C 0.9432(12) 0.7296(7) 0.5469(19) 0.060(5) Uani 1 1 d . U . . .
H90 H 0.938116 0.743516 0.491936 0.071 Uiso 1 1 calc R . . . .
C10 C 0.3475(12) 1.1220(6) -0.0370(16) 0.053(5) Uani 1 1 d . U . . .
H10 H 0.325033 1.149006 -0.049134 0.063 Uiso 1 1 calc R . . . .
C23 C 0.6790(13) 0.7732(6) 0.2682(17) 0.056(5) Uani 1 1 d . U . . .
H23 H 0.674517 0.759577 0.323606 0.067 Uiso 1 1 calc R . . . .
C88 C 0.9575(12) 0.6875(7) 0.7095(18) 0.057(5) Uani 1 1 d . U . . .
H88 H 0.961208 0.673427 0.764572 0.068 Uiso 1 1 calc R . . . .
F13 F 0.8056(8) 0.8152(13) 0.3504(18) 0.26(2) Uani 1 1 d . . . . .
C89 C 0.9940(14) 0.7301(7) 0.698(2) 0.066(6) Uani 1 1 d . U . . .
H89 H 1.022482 0.744295 0.740830 0.079 Uiso 1 1 calc R . . . .
F3 F 0.921(2) 0.2874(11) 0.945(3) 0.23(2) Uani 1 1 d . . . . .
C87 C 0.9160(14) 0.6660(7) 0.6396(19) 0.059(5) Uani 1 1 d . U . . .
C38 C 0.7643(10) 1.2865(5) 0.2457(14) 0.044(4) Uani 1 1 d . U . . .
H38A H 0.804029 1.278748 0.285223 0.065 Uiso 1 1 calc GR . . . .
H38B H 0.731325 1.306632 0.275372 0.065 Uiso 1 1 calc GR . . . .
H38C H 0.784104 1.300477 0.193359 0.065 Uiso 1 1 calc GR . . . .
F10 F 0.8248(16) 0.6429(8) 1.0259(18) 0.187(17) Uani 1 1 d D . . . .
C26 C 0.7509(12) 0.7093(7) 0.231(2) 0.072(7) Uani 1 1 d . U . . .
H26A H 0.789032 0.714904 0.273847 0.108 Uiso 1 1 calc GR . . . .
H26B H 0.771039 0.692729 0.181834 0.108 Uiso 1 1 calc GR . . . .
H26C H 0.711721 0.692720 0.258084 0.108 Uiso 1 1 calc GR . . . .
C02G C 0.8901(16) 1.0157(7) 0.323(3) 0.094(6) Uani 1 1 d D U . . .
H02G H 0.931827 1.032936 0.333276 0.113 Uiso 1 1 calc R . . . .
C02H C 0.7666(16) 0.9936(8) 0.296(3) 0.097(6) Uani 1 1 d D U . . .
H02H H 0.715274 0.994251 0.291879 0.116 Uiso 1 1 calc R . . . .
F18 F 0.884(2) 0.7546(8) 0.3307(17) 0.24(2) Uani 1 1 d . . . . .
C91 C 0.9109(11) 0.6884(6) 0.5628(16) 0.049(4) Uani 1 1 d . U . . .
H91 H 0.883916 0.675511 0.516729 0.059 Uiso 1 1 calc R . . . .
C92 C 1.0160(8) 0.7922(6) 0.597(2) 0.060(6) Uani 1 1 d . U . . .
H92A H 1.068706 0.788543 0.596043 0.090 Uiso 1 1 calc GR . . . .
H92B H 1.002643 0.811155 0.646189 0.090 Uiso 1 1 calc GR . . . .
H92C H 0.999681 0.805217 0.542398 0.090 Uiso 1 1 calc GR . . . .
C80 C 0.8792(9) 0.6204(6) 0.6557(12) 0.056(5) Uani 1 1 d D U . . .
F11 F 0.8590(12) 0.6546(14) 0.8690(16) 0.49(6) Uani 1 1 d D . . . .
C02R C 0.8136(12) 0.9549(9) 0.285(3) 0.094(6) Uani 1 1 d D U . . .
H02R H 0.798839 0.926971 0.266426 0.112 Uiso 1 1 calc R . . . .
C24 C 0.7414(13) 0.7722(7) 0.123(2) 0.065(6) Uani 1 1 d . U . . .
H24 H 0.777287 0.759809 0.086210 0.078 Uiso 1 1 calc R . . . .
C02W C 0.8145(15) 1.0310(10) 0.315(3) 0.098(6) Uani 1 1 d D U . . .
H02W H 0.799123 1.060282 0.320995 0.118 Uiso 1 1 calc R . . . .
C82 C 0.8337(13) 0.5544(10) 0.6116(14) 0.049(8) Uani 0.5 1 d D U P D 1
H82 H 0.823055 0.533330 0.568187 0.058 Uiso 0.5 1 calc R . P D 1
C79 C 0.8623(16) 0.6141(10) 0.7499(16) 0.058(10) Uani 0.5 1 d D U P D 1
H11 H 0.873581 0.635285 0.792844 0.070 Uiso 0.5 1 calc R . P D 1
C67 C 0.8227(12) 0.4521(8) 0.6041(14) 0.044(7) Uani 0.5 1 d D U P E 1
H67 H 0.811602 0.471230 0.557397 0.052 Uiso 0.5 1 calc R . P E 1
C59 C 0.6446(11) 0.5493(8) 0.867(2) 0.033(6) Uani 0.5 1 d D U P F 2
H59 H 0.654621 0.526652 0.907410 0.040 Uiso 0.5 1 calc R . P F 2
C46 C 0.7122(11) 0.4277(6) 0.8320(15) 0.029(5) Uani 0.5 1 d D U P A 2
H46 H 0.762593 0.432873 0.839198 0.035 Uiso 0.5 1 calc R . P A 2
C63 C 0.9175(14) 0.4110(6) 0.7042(14) 0.043(7) Uani 0.5 1 d D U P E 2
H63 H 0.965146 0.404865 0.724066 0.051 Uiso 0.5 1 calc R . P E 2
C56 C 0.6171(11) 0.6132(9) 0.7530(15) 0.037(7) Uani 0.5 1 d D U P F 2
H56 H 0.608582 0.635001 0.710329 0.044 Uiso 0.5 1 calc R . P F 2
C81 C 0.8693(16) 0.5936(9) 0.5770(18) 0.082(15) Uani 0.5 1 d D U P D 1
H81 H 0.882621 0.599922 0.518490 0.098 Uiso 0.5 1 calc R . P D 1
C03C C 0.872(2) 0.4751(11) 0.979(3) 0.122(9) Uani 1 1 d D U . . .
H03C H 0.838094 0.454961 0.957249 0.146 Uiso 1 1 calc R . . . .
C78 C 0.8265(16) 0.5725(8) 0.7716(19) 0.059(10) Uani 0.5 1 d D U P D 1
H78 H 0.813499 0.565948 0.830121 0.071 Uiso 0.5 1 calc R . P D 1
C57 C 0.6540(11) 0.5729(7) 0.7249(16) 0.046(8) Uani 0.5 1 d D U P F 2
H57 H 0.669503 0.567629 0.666778 0.055 Uiso 0.5 1 calc R . P F 2
C68 C 0.8591(11) 0.4095(7) 0.595(2) 0.035(6) Uani 0.5 1 d D U P E 1
H68 H 0.871046 0.402715 0.536219 0.042 Uiso 0.5 1 calc R . P E 1
C70 C 0.8246(13) 0.4284(7) 0.7668(17) 0.045(8) Uani 0.5 1 d D U P E 1
H70 H 0.812879 0.434375 0.826014 0.054 Uiso 0.5 1 calc R . P E 1
C03I C 0.943(2) 0.4634(18) 1.018(3) 0.119(10) Uani 0.5 1 d D U P . .
H03I H 0.959872 0.434431 1.024951 0.142 Uiso 0.5 1 calc R . P . .
C47 C 0.6777(13) 0.3872(6) 0.8579(17) 0.038(7) Uani 0.5 1 d D U P A 2
H47 H 0.705614 0.364444 0.882931 0.045 Uiso 0.5 1 calc R . P A 2
C03M C 0.932(2) 0.5359(13) 1.020(3) 0.116(9) Uani 0.5 1 d D U P . .
H03M H 0.942771 0.565738 1.029588 0.139 Uiso 0.5 1 calc R . P . .
O03N O 0.984(2) 0.5020(16) 1.046(3) 0.117(9) Uani 0.5 1 d D U P . .
C58 C 0.6076(12) 0.5866(7) 0.9072(17) 0.037(7) Uani 0.5 1 d D U P F 2
H58 H 0.594789 0.587860 0.967178 0.044 Uiso 0.5 1 calc R . P F 2
C49 C 0.5840(11) 0.4566(9) 0.7791(15) 0.082(15) Uani 0.5 1 d D U P A 2
H49 H 0.555363 0.478990 0.754006 0.098 Uiso 0.5 1 calc R . P A 2
F5 F 0.863(2) 0.337(3) 0.873(4) 0.52(6) Uani 1 1 d . . . . .
F1 F 0.8312(12) 0.3609(5) 1.006(2) 0.144(12) Uani 1 1 d . . . . .
C62 C 0.8806(9) 0.4519(7) 0.7279(16) 0.033(6) Uani 0.5 1 d D U P E 2
H62 H 0.904622 0.472792 0.763064 0.040 Uiso 0.5 1 calc R . P E 2
C55 C 0.7102(15) 0.5758(7) 0.8351(17) 0.049(8) Uani 0.5 1 d D U P F 1
H55 H 0.760825 0.572371 0.843786 0.059 Uiso 0.5 1 calc R . P F 1
C54 C 0.6710(11) 0.6161(10) 0.8581(18) 0.052(9) Uani 0.5 1 d D U P F 1
H54 H 0.697633 0.639435 0.882909 0.062 Uiso 0.5 1 calc R . P F 1
C83 C 0.7667(13) 0.5698(6) 0.6423(12) 0.035(6) Uani 0.5 1 d D U P D 2
H83 H 0.719642 0.562689 0.621691 0.041 Uiso 0.5 1 calc R . P D 2
C85 C 0.9099(12) 0.5864(6) 0.7107(15) 0.027(5) Uani 0.5 1 d D U P D 2
H85 H 0.957016 0.593179 0.731458 0.032 Uiso 0.5 1 calc R . P D 2
C86 C 0.8834(11) 0.5438(8) 0.7409(16) 0.070(12) Uani 0.5 1 d D U P D 2
H86 H 0.906890 0.523242 0.777353 0.084 Uiso 0.5 1 calc R . P D 2
C42 C 0.6097(14) 0.3848(9) 0.748(2) 0.051(9) Uani 0.5 1 d D U P A 1
H42 H 0.603373 0.363375 0.704471 0.061 Uiso 0.5 1 calc R . P A 1
C51 C 0.5854(10) 0.5457(9) 0.7832(14) 0.044(8) Uani 0.5 1 d D U P F 1
H51 H 0.558629 0.522362 0.758786 0.053 Uiso 0.5 1 calc R . P F 1
C84 C 0.8053(11) 0.6107(8) 0.6215(16) 0.045(8) Uani 0.5 1 d D U P D 2
H84 H 0.782261 0.631408 0.585036 0.054 Uiso 0.5 1 calc R . P D 2
C45 C 0.6311(12) 0.4530(8) 0.8814(13) 0.029(6) Uani 0.5 1 d D U P A 1
H45 H 0.637164 0.474510 0.925109 0.034 Uiso 0.5 1 calc R . P A 1
C65 C 0.8039(11) 0.3890(9) 0.6172(18) 0.056(9) Uani 0.5 1 d D U P E 2
H65 H 0.780074 0.368193 0.581477 0.067 Uiso 0.5 1 calc R . P E 2
C66 C 0.7665(16) 0.4295(7) 0.6404(15) 0.049(8) Uani 0.5 1 d D U P E 2
H66 H 0.719011 0.435715 0.620113 0.058 Uiso 0.5 1 calc R . P E 2
C52 C 0.5490(15) 0.5865(7) 0.8072(14) 0.047(8) Uani 0.5 1 d D U P F 1
H52 H 0.498316 0.589900 0.798764 0.057 Uiso 0.5 1 calc R . P F 1
C69 C 0.8617(13) 0.3874(9) 0.7423(14) 0.043(7) Uani 0.5 1 d D U P E 1
H69 H 0.874587 0.366483 0.785193 0.052 Uiso 0.5 1 calc R . P E 1
C3AA C 0.863(2) 0.5227(11) 0.979(3) 0.120(9) Uani 1 1 d D U . . .
H3AA H 0.823943 0.539851 0.958442 0.144 Uiso 1 1 calc R . . . .
C43 C 0.5795(19) 0.3785(13) 0.837(2) 0.060(12) Uani 0.5 1 d D U P A 1
H43 H 0.553471 0.352848 0.851366 0.072 Uiso 0.5 1 calc R . P A 1
C41 C 0.6500(11) 0.4254(7) 0.7293(16) 0.037(6) Uani 0.5 1 d D U P A 1
H41 H 0.669165 0.429131 0.672216 0.044 Uiso 0.5 1 calc R . P A 1
C44 C 0.5907(16) 0.4130(8) 0.903(3) 0.052(9) Uani 0.5 1 d D U P A 1
H44 H 0.571693 0.409364 0.960069 0.062 Uiso 0.5 1 calc R . P A 1
C48 C 0.5545(13) 0.4150(9) 0.8071(19) 0.065(11) Uani 0.5 1 d D U P A 2
H48 H 0.504227 0.409508 0.800309 0.078 Uiso 0.5 1 calc R . P A 2
F9 F 0.9353(17) 0.6499(10) 0.999(3) 0.180(14) Uiso 1 1 d D . . . .

loop_
_atom_site_aniso_label
_atom_site_aniso_U_11
_atom_site_aniso_U_22
_atom_site_aniso_U_33
_atom_site_aniso_U_23
_atom_site_aniso_U_13
_atom_site_aniso_U_12
P3 0.036(2) 0.143(6) 0.025(2) -0.024(3) 0.014(2) -0.039(3)
P1 0.055(3) 0.092(4) 0.037(3) 0.003(3) -0.002(2) 0.025(3)
P4 0.059(3) 0.046(2) 0.037(2) -0.0045(19) -0.023(2) 0.005(2)
P2 0.078(5) 0.296(17) 0.027(3) 0.027(5) -0.014(3) -0.075(8)
F21 0.050(6) 0.062(6) 0.048(6) -0.015(5) -0.026(5) 0.008(5)
F19 0.052(6) 0.066(6) 0.038(6) -0.013(5) -0.012(5) 0.010(5)
F24 0.049(6) 0.068(6) 0.033(5) 0.003(5) -0.019(5) 0.014(5)
F15 0.045(7) 0.102(11) 0.114(15) -0.049(10) 0.020(8) 0.000(7)
F12 0.066(8) 0.080(8) 0.048(8) 0.011(6) -0.025(6) 0.006(7)
F22 0.065(7) 0.069(7) 0.037(6) 0.013(5) -0.015(5) 0.015(6)
F20 0.041(6) 0.081(7) 0.034(6) 0.008(5) -0.013(4) 0.006(5)
F16 0.156(15) 0.042(5) 0.020(5) -0.011(4) -0.016(7) 0.017(7)
C30 0.033(6) 0.021(5) 0.025(6) 0.001(5) 0.002(5) -0.001(5)
F17 0.116(14) 0.073(9) 0.113(14) 0.055(10) 0.062(12) 0.045(9)
F23 0.046(6) 0.056(6) 0.055(7) -0.002(5) -0.015(5) 0.000(5)
C28 0.006(4) 0.047(7) 0.032(6) -0.003(6) -0.004(5) -0.001(4)
N1 0.062(10) 0.043(7) 0.050(9) 0.005(7) -0.035(8) -0.008(7)
C29 0.019(5) 0.041(6) 0.016(5) -0.003(5) -0.013(5) -0.004(5)
N3 0.025(5) 0.042(6) 0.016(5) -0.007(5) -0.011(5) 0.009(5)
C15 0.034(7) 0.037(6) 0.024(6) 0.006(5) -0.003(5) -0.005(5)
N4 0.025(6) 0.045(8) 0.115(18) 0.024(10) -0.015(9) 0.011(6)
F4 0.092(15) 0.087(12) 0.34(4) 0.084(19) -0.10(2) -0.040(11)
F6 0.23(4) 0.27(3) 0.045(12) 0.060(17) -0.033(16) -0.05(3)
C18 0.027(6) 0.033(6) 0.037(7) -0.001(5) -0.016(6) -0.001(5)
C20 0.011(4) 0.039(6) 0.019(5) -0.006(5) -0.003(4) 0.004(4)
C14 0.027(6) 0.026(5) 0.025(6) -0.004(4) 0.000(5) -0.005(5)
C33 0.040(7) 0.035(6) 0.037(7) 0.005(6) -0.016(6) 0.001(6)
F8 0.16(2) 0.075(10) 0.124(18) 0.028(11) 0.072(17) 0.011(12)
C27 0.030(6) 0.039(6) 0.029(7) -0.002(5) 0.000(6) -0.011(5)
C17 0.058(9) 0.051(8) 0.030(7) 0.011(6) -0.014(7) 0.012(7)
C32 0.013(5) 0.031(5) 0.020(5) -0.008(4) -0.012(4) 0.014(4)
C37 0.024(6) 0.055(7) 0.024(6) -0.002(6) -0.014(5) 0.006(5)
C50 0.029(7) 0.052(8) 0.049(8) -0.003(7) -0.022(6) 0.001(6)
C5 0.017(3) 0.050(4) 0.033(4) 0.001(3) 0.011(3) -0.007(3)
C2 0.014(5) 0.044(6) 0.033(7) -0.004(6) 0.002(5) -0.003(5)
C71 0.018(5) 0.041(6) 0.029(6) -0.002(5) -0.006(5) -0.008(5)
C39 0.046(7) 0.034(6) 0.014(5) -0.001(5) -0.002(5) 0.002(6)
C9 0.025(6) 0.055(8) 0.059(9) 0.008(7) 0.002(6) 0.009(6)
C40 0.042(8) 0.047(7) 0.036(7) -0.004(6) 0.008(6) 0.005(6)
C74 0.049(8) 0.040(6) 0.022(6) -0.008(5) -0.025(6) 0.007(6)
C34 0.038(7) 0.041(6) 0.029(7) 0.000(6) 0.009(6) 0.000(6)
F2 0.057(10) 0.16(2) 0.15(2) 0.049(18) -0.031(12) -0.012(12)
C12 0.020(5) 0.046(6) 0.017(6) 0.001(5) 0.005(5) 0.001(5)
C73 0.010(5) 0.050(7) 0.039(7) 0.009(6) -0.014(5) 0.005(5)
C16 0.026(6) 0.032(6) 0.018(6) -0.002(5) -0.006(5) -0.011(5)
C1 0.027(6) 0.035(6) 0.010(5) -0.003(4) 0.002(5) -0.004(5)
C3 0.017(3) 0.050(4) 0.033(4) 0.001(3) 0.011(3) -0.007(3)
C6 0.009(5) 0.052(7) 0.020(6) 0.005(5) 0.002(4) -0.011(5)
C76 0.027(7) 0.047(7) 0.026(7) 0.002(6) -0.010(6) 0.012(6)
C4 0.017(3) 0.050(4) 0.033(4) 0.001(3) 0.011(3) -0.007(3)
C75 0.033(6) 0.042(6) 0.026(6) -0.005(5) -0.012(6) -0.002(5)
C11 0.028(6) 0.047(7) 0.039(7) -0.002(6) -0.013(6) -0.013(5)
F7 0.17(2) 0.059(9) 0.40(5) -0.041(17) -0.23(3) 0.024(11)
C21 0.026(6) 0.053(8) 0.052(9) 0.008(7) -0.018(6) 0.013(6)
C8 0.009(5) 0.055(7) 0.044(7) 0.006(6) 0.005(5) 0.002(5)
C60 0.041(8) 0.046(7) 0.034(7) -0.005(6) 0.000(7) -0.007(6)
C01L 0.042(13) 0.046(12) 0.040(13) 0.006(10) -0.007(10) -0.010(10)
C19 0.023(6) 0.046(7) 0.029(7) 0.000(6) 0.002(5) -0.005(5)
C36 0.027(6) 0.036(6) 0.041(7) 0.013(6) -0.002(6) 0.003(5)
C61 0.034(6) 0.029(6) 0.032(7) 0.002(5) -0.010(6) -0.006(5)
C53 0.057(9) 0.051(8) 0.059(10) 0.005(7) 0.003(8) 0.016(7)
C22 0.078(11) 0.062(9) 0.068(11) 0.021(8) -0.034(9) 0.005(8)
C13 0.027(6) 0.037(6) 0.037(7) -0.005(6) 0.008(6) -0.008(5)
N2 0.078(14) 0.041(8) 0.15(3) 0.020(12) -0.078(17) -0.017(9)
C31 0.028(6) 0.042(6) 0.028(6) -0.001(5) 0.013(5) -0.001(5)
C77 0.052(8) 0.030(6) 0.032(7) -0.003(5) 0.020(6) 0.004(6)
C64 0.041(8) 0.056(8) 0.049(9) -0.001(7) -0.005(7) -0.008(7)
O01X 0.072(8) 0.103(9) 0.104(10) -0.014(8) -0.006(8) 0.011(7)
F14 0.052(9) 0.35(4) 0.053(11) -0.048(16) -0.002(8) -0.063(16)
C7 0.030(6) 0.042(7) 0.023(6) 0.000(5) -0.011(5) 0.007(5)
C72 0.032(7) 0.036(6) 0.048(8) -0.005(6) -0.011(6) 0.007(5)
C35 0.055(8) 0.041(7) 0.032(7) -0.003(6) -0.002(6) -0.001(6)
C25 0.045(8) 0.050(8) 0.072(10) 0.014(8) 0.001(8) 0.006(7)
C90 0.048(9) 0.058(9) 0.072(10) -0.004(8) 0.019(8) 0.016(7)
C10 0.051(9) 0.051(8) 0.056(9) 0.002(7) -0.002(8) 0.004(7)
C23 0.062(10) 0.044(7) 0.062(9) 0.024(7) -0.016(8) 0.009(7)
C88 0.050(9) 0.050(8) 0.070(10) 0.012(8) 0.018(8) 0.001(7)
F13 0.031(7) 0.54(6) 0.20(3) -0.28(3) 0.080(12) -0.120(18)
C89 0.059(9) 0.051(8) 0.088(12) 0.020(8) 0.009(9) 0.005(8)
F3 0.23(4) 0.23(3) 0.23(4) -0.16(3) -0.11(3) 0.16(3)
C87 0.061(9) 0.050(8) 0.066(10) 0.006(8) 0.013(9) -0.002(8)
C38 0.038(8) 0.043(8) 0.049(10) -0.008(7) -0.019(7) -0.008(7)
F10 0.22(4) 0.110(17) 0.23(4) 0.031(19) -0.13(3) -0.04(2)
C26 0.034(9) 0.053(9) 0.129(19) 0.016(12) -0.002(11) -0.012(8)
C02G 0.082(9) 0.100(8) 0.100(9) -0.009(8) -0.004(8) 0.000(7)
C02H 0.085(9) 0.101(9) 0.104(9) -0.005(8) 0.000(8) 0.002(7)
F18 0.43(5) 0.16(2) 0.126(19) -0.122(17) 0.18(3) -0.21(3)
C91 0.049(8) 0.040(7) 0.059(9) 0.004(7) 0.012(7) 0.010(6)
C92 0.016(6) 0.049(9) 0.114(16) 0.029(10) -0.022(9) -0.004(6)
C80 0.050(9) 0.063(9) 0.055(10) -0.002(8) 0.022(8) 0.004(7)
F11 0.10(2) 1.24(18) 0.14(3) -0.15(6) -0.06(2) -0.21(5)
C02R 0.078(9) 0.099(8) 0.104(9) -0.007(8) 0.000(8) 0.005(7)
C24 0.044(8) 0.060(9) 0.091(12) 0.012(9) 0.005(9) 0.009(7)
C02W 0.089(9) 0.098(8) 0.107(9) -0.004(8) 0.003(8) 0.007(7)
C82 0.055(13) 0.048(12) 0.042(12) -0.003(10) 0.011(10) -0.009(10)
C79 0.065(14) 0.050(13) 0.060(14) -0.002(11) 0.010(11) -0.003(11)
C67 0.036(11) 0.046(11) 0.049(12) -0.010(10) 0.010(10) 0.007(9)
C59 0.034(10) 0.027(9) 0.038(11) -0.001(9) 0.002(9) -0.019(8)
C46 0.030(10) 0.024(9) 0.034(10) 0.008(8) -0.007(9) 0.006(8)
C63 0.040(11) 0.043(11) 0.046(12) -0.005(10) 0.011(10) 0.012(9)
C56 0.020(10) 0.051(11) 0.039(12) 0.001(9) 0.007(9) 0.005(9)
C81 0.084(18) 0.074(17) 0.088(19) -0.006(12) 0.005(12) -0.006(12)
C03C 0.118(11) 0.129(11) 0.118(12) -0.004(8) -0.008(8) 0.003(8)
C78 0.060(14) 0.056(13) 0.062(14) -0.004(11) 0.005(11) -0.002(11)
C57 0.042(12) 0.055(12) 0.039(12) 0.003(10) 0.010(10) 0.012(10)
C68 0.033(10) 0.033(10) 0.038(11) 0.004(9) 0.005(9) -0.005(8)
C70 0.044(12) 0.051(12) 0.041(12) 0.001(10) -0.008(10) 0.005(10)
C03I 0.116(12) 0.122(12) 0.118(12) 0.000(9) -0.004(9) 0.004(8)
C47 0.044(11) 0.041(11) 0.028(10) -0.005(9) -0.002(9) -0.005(9)
C03M 0.112(12) 0.120(12) 0.116(12) 0.000(9) -0.001(9) 0.004(8)
O03N 0.114(12) 0.122(12) 0.115(12) 0.000(8) -0.001(8) 0.003(8)
C58 0.028(10) 0.044(11) 0.039(11) 0.005(9) 0.006(9) -0.013(9)
C49 0.085(19) 0.080(18) 0.079(19) -0.005(12) -0.004(12) -0.009(12)
F5 0.21(4) 1.02(16) 0.32(7) 0.32(9) -0.22(5) -0.38(7)
F1 0.108(15) 0.052(8) 0.27(3) -0.048(13) -0.076(19) 0.036(9)
C62 0.032(10) 0.026(9) 0.042(11) 0.006(9) -0.003(9) -0.004(8)
C55 0.063(13) 0.041(11) 0.042(12) -0.005(10) 0.001(11) -0.001(10)
C54 0.059(13) 0.047(12) 0.050(13) 0.000(10) -0.006(11) 0.007(10)
C83 0.041(11) 0.030(9) 0.033(11) 0.001(9) 0.008(9) -0.004(9)
C85 0.017(9) 0.031(9) 0.033(10) 0.000(8) 0.010(8) -0.008(7)
C86 0.079(16) 0.058(15) 0.071(16) -0.008(11) 0.009(12) -0.004(11)
C42 0.050(13) 0.056(12) 0.047(13) 0.001(10) -0.001(11) -0.004(10)
C51 0.048(12) 0.044(11) 0.041(12) -0.004(10) -0.002(10) 0.004(10)
C84 0.049(12) 0.045(11) 0.042(12) 0.002(10) -0.004(10) -0.007(10)
C45 0.030(10) 0.033(9) 0.023(10) 0.003(8) 0.013(8) 0.019(8)
C65 0.061(14) 0.055(13) 0.053(14) -0.010(11) -0.001(11) -0.002(11)
C66 0.057(13) 0.045(11) 0.043(12) 0.000(10) -0.013(11) -0.002(10)
C52 0.049(12) 0.048(12) 0.045(13) 0.000(10) 0.006(10) 0.012(10)
C69 0.035(11) 0.047(11) 0.048(13) -0.006(10) 0.002(10) -0.011(9)
C3AA 0.114(11) 0.129(11) 0.118(11) 0.000(8) -0.006(8) 0.007(8)
C43 0.059(16) 0.065(16) 0.055(16) 0.000(11) 0.005(12) 0.001(11)
C41 0.030(10) 0.047(11) 0.033(11) -0.005(9) 0.020(9) -0.010(9)
C44 0.055(13) 0.052(12) 0.048(13) 0.012(10) 0.000(11) -0.001(10)
C48 0.069(15) 0.062(14) 0.065(16) 0.000(11) -0.007(12) -0.001(11)

loop_
_atom_type_symbol
_atom_type_description
_atom_type_scat_dispersion_real
_atom_type_scat_dispersion_imag
_atom_type_scat_source
C C 0.0181 0.0091 'International Tables Vol C Tables 4.2.6.8 and 6.1.1.4'
H H 0.0000 0.0000 'International Tables Vol C Tables 4.2.6.8 and 6.1.1.4'
N N 0.0311 0.0180 'International Tables Vol C Tables 4.2.6.8 and 6.1.1.4'
O O 0.0492 0.0322 'International Tables Vol C Tables 4.2.6.8 and 6.1.1.4'
Cl Cl 0.3639 0.7018 'International Tables Vol C Tables 4.2.6.8 and 6.1.1.4'
P P 0.2955 0.4335 'International Tables Vol C Tables 4.2.6.8 and 6.1.1.4'
F F 0.0727 0.0534 'International Tables Vol C Tables 4.2.6.8 and 6.1.1.4'

loop_
_geom_angle_atom_site_label_1
_geom_angle_atom_site_label_2
_geom_angle_atom_site_label_3
_geom_angle
_geom_angle_site_symmetry_1
_geom_angle_site_symmetry_3
_geom_angle_publ_flag
F16 P3 F15 85.0(11) . . ?
F16 P3 F14 175.3(15) . . ?
F16 P3 F18 89.6(12) . . ?
F17 P3 F15 93.0(9) . . ?
F17 P3 F16 90.3(10) . . ?
F17 P3 F14 94.4(16) . . ?
F17 P3 F13 83.6(16) . . ?
F17 P3 F18 178.3(14) . . ?
F14 P3 F15 94.9(10) . . ?
F14 P3 F18 85.7(16) . . ?
F13 P3 F15 176.5(15) . . ?
F13 P3 F16 94.2(12) . . ?
F13 P3 F14 86.2(12) . . ?
F13 P3 F18 95(2) . . ?
F18 P3 F15 88.8(15) . . ?
F4 P1 F2 172.2(17) . . ?
F4 P1 F5 95.1(16) . . ?
F6 P1 F4 90.4(18) . . ?
F6 P1 F2 88.6(16) . . ?
F6 P1 F3 96(2) . . ?
F6 P1 F5 174(2) . . ?
F2 P1 F5 86.3(15) . . ?
F3 P1 F4 111.6(19) . . ?
F3 P1 F2 76.1(17) . . ?
F3 P1 F5 80(3) . . ?
F1 P1 F4 90.0(13) . . ?
F1 P1 F6 96.3(19) . . ?
F1 P1 F2 82.5(13) . . ?
F1 P1 F3 155(2) . . ?
F1 P1 F5 86(3) . . ?
F21 P4 F19 176.1(7) . . ?
F21 P4 F20 89.2(7) . . ?
F24 P4 F21 87.5(6) . . ?
F24 P4 F19 88.6(7) . . ?
F24 P4 F20 88.6(6) . . ?
F22 P4 F21 88.4(7) . . ?
F22 P4 F19 92.1(7) . . ?
F22 P4 F24 92.2(7) . . ?
F22 P4 F20 177.5(8) . . ?
F22 P4 F23 89.7(7) . . ?
F20 P4 F19 90.4(7) . . ?
F23 P4 F21 89.7(7) . . ?
F23 P4 F19 94.1(6) . . ?
F23 P4 F24 176.7(6) . . ?
F23 P4 F20 89.5(6) . . ?
F12 P2 F8 88.0(11) . . ?
F12 P2 F7 86.1(11) . . ?
F12 P2 F10 88.2(11) . . ?
F12 P2 F11 177.4(15) . . ?
F8 P2 F7 127.6(16) . . ?
F8 P2 F10 157.0(17) . . ?
F8 P2 F11 91.6(10) . . ?
F7 P2 F10 74.7(14) . . ?
F7 P2 F11 96.1(9) . . ?
F10 P2 F11 91.2(12) . . ?
F9 P2 F12 87.9(15) . . ?
F9 P2 F8 78.6(15) . . ?
F9 P2 F7 152.8(19) . . ?
F9 P2 F10 78.6(18) . . ?
F9 P2 F11 90(2) . . ?
C29 C30 C33 121.4(14) . . ?
C29 C30 C31 120.5(12) . . ?
C31 C30 C33 117.4(14) . . ?
C29 C28 H28 119.8 . . ?
C27 C28 H28 119.8 . . ?
C27 C28 C29 120.5(13) . . ?
C36 N1 C35 119.3(15) . . ?
C36 N1 C38 123.2(18) . . ?
C35 N1 C38 117.0(17) . . ?
C30 C29 C28 119.9(13) . . ?
C30 C29 H29 120.1 . . ?
C28 C29 H29 120.1 . . ?
C74 N3 C73 120.4(13) . . ?
C74 N3 C76 120.7(12) . . ?
C73 N3 C76 118.8(13) . . ?
C20 C15 C14 120.7(13) . . ?
C16 C15 C20 119.2(14) . . ?
C16 C15 C14 120.0(14) . . ?
C90 N4 C89 128(2) . . ?
C90 N4 C92 121(2) . . ?
C89 N4 C92 110(2) . . ?
C17 C18 C21 120.7(16) . . ?
C17 C18 C19 116.8(14) . . ?
C19 C18 C21 122.5(16) . . ?
C15 C20 H20 119.5 . . ?
C19 C20 C15 120.9(14) . . ?
C19 C20 H20 119.5 . . ?
C15 C14 C27 114.9(13) . . ?
C13 C14 C15 123.2(13) . . ?
C13 C14 C27 121.9(14) . . ?
C37 C33 C30 119.5(16) . . ?
C34 C33 C30 121.7(16) . . ?
C34 C33 C37 118.3(15) . . ?
C28 C27 C14 123.2(13) . . ?
C28 C27 C32 120.7(13) . . ?
C32 C27 C14 116.0(13) . . ?
C18 C17 H17 120.3 . . ?
C16 C17 C18 119.5(15) . . ?
C16 C17 H17 120.3 . . ?
C27 C32 H32 119.7 . . ?
C27 C32 C31 120.5(12) . . ?
C31 C32 H32 119.8 . . ?
C33 C37 H37 119.2 . . ?
C36 C37 C33 121.5(16) . . ?
C36 C37 H37 119.2 . . ?
C39 C50 C57 112.6(16) . . ?
C59 C50 C39 126(2) . . ?
C59 C50 C57 122(2) . . ?
C55 C50 C39 116.7(17) . . ?
C55 C50 C51 125(2) . . ?
C51 C50 C39 118.7(16) . . ?
C6 C5 H5 119.4 . . ?
C4 C5 H5 119.4 . . ?
C4 C5 C6 121.3(16) . . ?
C1 C2 H2 120.6 . . ?
C1 C2 C3 118.7(15) . . ?
C3 C2 H2 120.6 . . ?
C75 C71 C64 121.2(14) . . ?
C75 C71 C72 116.3(15) . . ?
C72 C71 C64 122.4(14) . . ?
C50 C39 C40 114.8(15) . . ?
C60 C39 C50 123.3(14) . . ?
C60 C39 C40 121.9(13) . . ?
C8 C9 H9 120.3 . . ?
C10 C9 H9 120.3 . . ?
C10 C9 C8 119.4(16) . . ?
C46 C40 C39 112.0(14) . . ?
C49 C40 C39 120.0(15) . . ?
C49 C40 C46 128.0(15) . . ?
C45 C40 C39 122.6(15) . . ?
C41 C40 C39 121.8(15) . . ?
C41 C40 C45 115.6(18) . . ?
N3 C74 H74 119.9 . . ?
N3 C74 C75 120.3(13) . . ?
C75 C74 H74 119.8 . . ?
C33 C34 H34 121.2 . . ?
C33 C34 C35 117.6(15) . . ?
C35 C34 H34 121.2 . . ?
C11 C12 H12 117.6 . . ?
C7 C12 H12 117.6 . . ?
C7 C12 C11 124.9(14) . . ?
N3 C73 H73 120.5 . . ?
N3 C73 C72 119.1(15) . . ?
C72 C73 H73 120.5 . . ?
C15 C16 C17 121.3(14) . . ?
C15 C16 H16 119.3 . . ?
C17 C16 H16 119.3 . . ?
C2 C1 C13 120.0(13) . . ?
C6 C1 C2 120.3(13) . . ?
C6 C1 C13 119.6(13) . . ?
C2 C3 H3 118.7 . . ?
C4 C3 C2 122.6(15) . . ?
C4 C3 H3 118.7 . . ?
C5 C6 H6 120.5 . . ?
C1 C6 C5 118.9(13) . . ?
C1 C6 H6 120.5 . . ?
N3 C76 H76A 109.5 . . ?
N3 C76 H76B 109.5 . . ?
N3 C76 H76C 109.5 . . ?
H76A C76 H76B 109.5 . . ?
H76A C76 H76C 109.5 . . ?
H76B C76 H76C 109.5 . . ?
C5 C4 C3 118.1(15) . . ?
C5 C4 H4 121.0 . . ?
C3 C4 H4 121.0 . . ?
C71 C75 C74 121.1(14) . . ?
C71 C75 H75 119.5 . . ?
C74 C75 H75 119.5 . . ?
C12 C11 H11A 120.1 . . ?
C10 C11 C12 119.8(16) . . ?
C10 C11 H11A 120.1 . . ?
C18 C21 C22 116.3(19) . . ?
C25 C21 C18 123.8(18) . . ?
C25 C21 C22 119.6(18) . . ?
C9 C8 H8 119.3 . . ?
C7 C8 C9 121.4(15) . . ?
C7 C8 H8 119.3 . . ?
C39 C60 C61 122.5(14) . . ?
C39 C60 C77 123.7(14) . . ?
C61 C60 C77 113.8(14) . . ?
C47 C01L H01L 118.3 . . ?
C48 C01L H01L 118.3 . . ?
C48 C01L C47 123.3(15) . . ?
C18 C19 H19 119.1 . . ?
C20 C19 C18 121.8(14) . . ?
C20 C19 H19 119.1 . . ?
N1 C36 C37 121.3(16) . . ?
N1 C36 H36 119.3 . . ?
C37 C36 H36 119.3 . . ?
C67 C61 C60 120.2(15) . . ?
C67 C61 C70 122.6(19) . . ?
C70 C61 C60 117.1(17) . . ?
C62 C61 C60 118.4(15) . . ?
C62 C61 C66 123.0(19) . . ?
C66 C61 C60 118.6(17) . . ?
C56 C53 H53A 122.6 . . ?
C58 C53 H53A 122.5 . . ?
C58 C53 C56 115(2) . . ?
C54 C53 H53 119.9 . . ?
C52 C53 H53 119.9 . . ?
C52 C53 C54 120(2) . . ?
C21 C22 H22 122.7 . . ?
C23 C22 C21 115(3) . . ?
C23 C22 H22 122.7 . . ?
C14 C13 C1 123.9(14) . . ?
C14 C13 C7 121.3(14) . . ?
C7 C13 C1 114.8(14) . . ?
C23 N2 C26 108(2) . . ?
C24 N2 C23 125.7(19) . . ?
C24 N2 C26 125(3) . . ?
C30 C31 C32 116.8(13) . . ?
C30 C31 H31 121.6 . . ?
C32 C31 H31 121.6 . . ?
C82 C77 C60 126.1(18) . . ?
C82 C77 C78 117(2) . . ?
C78 C77 C60 117.0(17) . . ?
C83 C77 C60 110.3(16) . . ?
C86 C77 C60 113.6(15) . . ?
C86 C77 C83 136.1(18) . . ?
C63 C64 C71 122.7(16) . . ?
C68 C64 C71 129(2) . . ?
C68 C64 C69 118(2) . . ?
C65 C64 C71 114.5(17) . . ?
C65 C64 C63 122(2) . . ?
C69 C64 C71 112.6(17) . . ?
C02G O01X C02R 109(2) . . ?
C12 C7 C8 114.8(14) . . ?
C12 C7 C13 127.2(14) . . ?
C8 C7 C13 118.0(15) . . ?
C71 C72 H72 118.8 . . ?
C73 C72 C71 122.4(15) . . ?
C73 C72 H72 118.8 . . ?
N1 C35 C34 121.4(16) . . ?
N1 C35 H35 119.3 . . ?
C34 C35 H35 119.3 . . ?
C21 C25 H25 118.4 . . ?
C24 C25 C21 123(2) . . ?
C24 C25 H25 118.4 . . ?
N4 C90 H90 121.0 . . ?
N4 C90 C91 118(2) . . ?
C91 C90 H90 121.0 . . ?
C9 C10 H10 120.3 . . ?
C11 C10 C9 119.5(18) . . ?
C11 C10 H10 120.3 . . ?
C22 C23 N2 118(2) . . ?
C22 C23 H23 121.2 . . ?
N2 C23 H23 121.2 . . ?
C89 C88 H88 118.5 . . ?
C87 C88 H88 118.5 . . ?
C87 C88 C89 123(2) . . ?
N4 C89 C88 110(2) . . ?
N4 C89 H89 124.9 . . ?
C88 C89 H89 124.9 . . ?
C88 C87 C80 121(2) . . ?
C91 C87 C88 116(2) . . ?
C91 C87 C80 124(2) . . ?
N1 C38 H38A 109.5 . . ?
N1 C38 H38B 109.5 . . ?
N1 C38 H38C 109.5 . . ?
H38A C38 H38B 109.5 . . ?
H38A C38 H38C 109.5 . . ?
H38B C38 H38C 109.5 . . ?
N2 C26 H26A 109.5 . . ?
N2 C26 H26B 109.5 . . ?
N2 C26 H26C 109.5 . . ?
H26A C26 H26B 109.5 . . ?
H26A C26 H26C 109.5 . . ?
H26B C26 H26C 109.5 . . ?
O01X C02G H02G 126.8 . . ?
O01X C02G C02W 106(2) . . ?
C02W C02G H02G 126.8 . . ?
C02R C02H H02H 126.4 . . ?
C02W C02H H02H 126.4 . . ?
C02W C02H C02R 107(3) . . ?
C90 C91 H91 117.7 . . ?
C87 C91 C90 125(2) . . ?
C87 C91 H91 117.7 . . ?
N4 C92 H92A 109.5 . . ?
N4 C92 H92B 109.5 . . ?
N4 C92 H92C 109.5 . . ?
H92A C92 H92B 109.5 . . ?
H92A C92 H92C 109.5 . . ?
H92B C92 H92C 109.5 . . ?
C79 C80 C87 111(2) . . ?
C81 C80 C87 115.1(19) . . ?
C81 C80 C79 134(2) . . ?
C85 C80 C87 124.2(19) . . ?
C85 C80 C84 114(2) . . ?
C84 C80 C87 121.1(19) . . ?
O01X C02R C02H 107(2) . . ?
O01X C02R H02R 126.5 . . ?
C02H C02R H02R 126.5 . . ?
N2 C24 C25 117(3) . . ?
N2 C24 H24 121.3 . . ?
C25 C24 H24 121.3 . . ?
C02G C02W C02H 109(3) . . ?
C02G C02W H02W 125.4 . . ?
C02H C02W H02W 125.4 . . ?
C77 C82 H82 113.6 . . ?
C77 C82 C81 133(3) . . ?
C81 C82 H82 113.6 . . ?
C80 C79 H11 122.5 . . ?
C78 C79 C80 115(3) . . ?
C78 C79 H11 122.4 . . ?
C61 C67 H67 125.3 . . ?
C61 C67 C68 109(2) . . ?
C68 C67 H67 125.3 . . ?
C50 C59 H59 113.1 . . ?
C50 C59 C58 134(3) . . ?
C58 C59 H59 113.1 . . ?
C40 C46 H46 122.7 . . ?
C47 C46 C40 114.7(14) . . ?
C47 C46 H46 122.7 . . ?
C64 C63 H63 121.2 . . ?
C64 C63 C62 117(2) . . ?
C62 C63 H63 121.3 . . ?
C53 C56 H56 118.0 . . ?
C57 C56 C53 124(2) . . ?
C57 C56 H56 118.0 . . ?
C80 C81 H81 128.6 . . ?
C82 C81 C80 103(3) . . ?
C82 C81 H81 128.6 . . ?
C03I C03C H03C 124.9 . . ?
C3AA C03C H03C 124.9 . . ?
C3AA C03C C03I 110(4) . . ?
C77 C78 H78 120.7 . . ?
C79 C78 C77 119(3) . . ?
C79 C78 H78 120.7 . . ?
C50 C57 H57 123.7 . . ?
C56 C57 C50 113(2) . . ?
C56 C57 H57 123.7 . . ?
C64 C68 C67 134(3) . . ?
C64 C68 H68 113.0 . . ?
C67 C68 H68 113.0 . . ?
C61 C70 H70 120.7 . . ?
C69 C70 C61 119(2) . . ?
C69 C70 H70 120.7 . . ?
C03C C03I H03I 124.0 . . ?
O03N C03I C03C 112(4) . . ?
O03N C03I H03I 124.0 . . ?
C01L C47 C46 119.4(14) . . ?
C01L C47 H47 120.3 . . ?
C46 C47 H47 120.3 . . ?
O03N C03M H03M 120.5 . . ?
O03N C03M C3AA 119(2) . . ?
C3AA C03M H03M 120.6 . . ?
C03M O03N C03I 99(3) . . ?
C53 C58 H58 123.5 . . ?
C59 C58 C53 113(2) . . ?
C59 C58 H58 123.5 . . ?
C40 C49 H49 123.4 . . ?
C48 C49 C40 113.2(16) . . ?
C48 C49 H49 123.4 . . ?
C61 C62 C63 120(2) . . ?
C61 C62 H62 120.2 . . ?
C63 C62 H62 120.1 . . ?
C50 C55 H55 122.9 . . ?
C50 C55 C54 114(3) . . ?
C54 C55 H55 122.9 . . ?
C53 C54 C55 123(3) . . ?
C53 C54 H54 118.4 . . ?
C55 C54 H54 118.4 . . ?
C77 C83 H83 124.5 . . ?
C84 C83 C77 111(2) . . ?
C84 C83 H83 124.5 . . ?
C80 C85 H85 113.1 . . ?
C80 C85 C86 134(2) . . ?
C86 C85 H85 113.1 . . ?
C77 C86 C85 102.2(19) . . ?
C77 C86 H86 128.9 . . ?
C85 C86 H86 128.9 . . ?
C43 C42 H42 120.6 . . ?
C43 C42 C41 119(3) . . ?
C41 C42 H42 120.7 . . ?
C50 C51 H51 120.5 . . ?
C52 C51 C50 119(2) . . ?
C52 C51 H51 120.5 . . ?
C80 C84 H84 118.8 . . ?
C83 C84 C80 122(2) . . ?
C83 C84 H84 118.8 . . ?
C40 C45 H45 119.0 . . ?
C44 C45 C40 122(2) . . ?
C44 C45 H45 119.1 . . ?
C64 C65 H65 119.6 . . ?
C64 C65 C66 121(3) . . ?
C66 C65 H65 119.6 . . ?
C61 C66 H66 121.6 . . ?
C65 C66 C61 117(3) . . ?
C65 C66 H66 121.6 . . ?
C53 C52 C51 119(2) . . ?
C53 C52 H52 120.7 . . ?
C51 C52 H52 120.6 . . ?
C64 C69 C70 118(3) . . ?
C64 C69 H69 121.2 . . ?
C70 C69 H69 121.2 . . ?
C03C C3AA C03M 100(3) . . ?
C03C C3AA H3AA 130.0 . . ?
C03M C3AA H3AA 130.0 . . ?
C42 C43 H43 120.8 . . ?
C44 C43 C42 118(4) . . ?
C44 C43 H43 120.8 . . ?
C40 C41 C42 124(2) . . ?
C40 C41 H41 117.9 . . ?
C42 C41 H41 117.9 . . ?
C45 C44 C43 121(3) . . ?
C45 C44 H44 119.4 . . ?
C43 C44 H44 119.4 . . ?
C01L C48 C49 121.4(15) . . ?
C01L C48 H48 119.3 . . ?
C49 C48 H48 119.3 . . ?

loop_
_geom_bond_atom_site_label_1
_geom_bond_atom_site_label_2
_geom_bond_distance
_geom_bond_site_symmetry_2
_geom_bond_publ_flag
P3 F15 1.605(15) . ?
P3 F16 1.580(11) . ?
P3 F17 1.530(17) . ?
P3 F14 1.586(18) . ?
P3 F13 1.570(16) . ?
P3 F18 1.60(2) . ?
P1 F4 1.551(19) . ?
P1 F6 1.50(2) . ?
P1 F2 1.59(2) . ?
P1 F3 1.52(3) . ?
P1 F5 1.74(5) . ?
P1 F1 1.448(16) . ?
P4 F21 1.610(13) . ?
P4 F19 1.620(12) . ?
P4 F24 1.610(13) . ?
P4 F22 1.580(12) . ?
P4 F20 1.616(12) . ?
P4 F23 1.600(12) . ?
P2 F12 1.596(14) . ?
P2 F8 1.604(16) . ?
P2 F7 1.607(17) . ?
P2 F10 1.645(19) . ?
P2 F11 1.795(17) . ?
P2 F9 1.59(2) . ?
C30 C29 1.39(2) . ?
C30 C33 1.45(2) . ?
C30 C31 1.42(2) . ?
C28 H28 0.9300 . ?
C28 C29 1.403(19) . ?
C28 C27 1.34(2) . ?
N1 C36 1.33(3) . ?
N1 C35 1.34(3) . ?
N1 C38 1.53(2) . ?
C29 H29 0.9300 . ?
N3 C74 1.338(18) . ?
N3 C73 1.373(17) . ?
N3 C76 1.416(19) . ?
C15 C20 1.38(2) . ?
C15 C14 1.51(2) . ?
C15 C16 1.38(2) . ?
N4 C90 1.26(3) . ?
N4 C89 1.45(3) . ?
N4 C92 1.52(2) . ?
C18 C17 1.42(3) . ?
C18 C21 1.45(2) . ?
C18 C19 1.43(2) . ?
C20 H20 0.9300 . ?
C20 C19 1.34(2) . ?
C14 C27 1.524(18) . ?
C14 C13 1.28(2) . ?
C33 C37 1.38(3) . ?
C33 C34 1.37(2) . ?
C27 C32 1.404(19) . ?
C17 H17 0.9300 . ?
C17 C16 1.39(2) . ?
C32 H32 0.9300 . ?
C32 C31 1.42(2) . ?
C37 H37 0.9300 . ?
C37 C36 1.36(2) . ?
C50 C39 1.45(2) . ?
C50 C59 1.12(3) . ?
C50 C57 1.453(12) . ?
C50 C55 1.442(13) . ?
C50 C51 1.444(12) . ?
C5 H5 0.9300 . ?
C5 C6 1.45(2) . ?
C5 C4 1.35(2) . ?
C2 H2 0.9300 . ?
C2 C1 1.39(2) . ?
C2 C3 1.40(2) . ?
C71 C75 1.37(2) . ?
C71 C64 1.48(2) . ?
C71 C72 1.40(2) . ?
C39 C40 1.46(2) . ?
C39 C60 1.43(3) . ?
C9 H9 0.9300 . ?
C9 C8 1.45(2) . ?
C9 C10 1.38(3) . ?
C40 C46 1.457(12) . ?
C40 C49 1.436(13) . ?
C40 C45 1.451(12) . ?
C40 C41 1.446(12) . ?
C74 H74 0.9300 . ?
C74 C75 1.40(2) . ?
C34 H34 0.9300 . ?
C34 C35 1.44(2) . ?
C12 H12 0.9300 . ?
C12 C11 1.41(2) . ?
C12 C7 1.37(2) . ?
C73 H73 0.9300 . ?
C73 C72 1.37(2) . ?
C16 H16 0.9300 . ?
C1 C6 1.378(19) . ?
C1 C13 1.544(19) . ?
C3 H3 0.9300 . ?
C3 C4 1.39(2) . ?
C6 H6 0.9300 . ?
C76 H76A 0.9600 . ?
C76 H76B 0.9600 . ?
C76 H76C 0.9600 . ?
C4 H4 0.9300 . ?
C75 H75 0.9300 . ?
C11 H11A 0.9300 . ?
C11 C10 1.36(3) . ?
C21 C22 1.49(3) . ?
C21 C25 1.41(3) . ?
C8 H8 0.9300 . ?
C8 C7 1.42(2) . ?
C60 C61 1.46(2) . ?
C60 C77 1.47(2) . ?
C01L H01L 0.9300 . ?
C01L C47 1.420(12) . ?
C01L C48 1.420(12) . ?
C19 H19 0.9300 . ?
C36 H36 0.9300 . ?
C61 C67 1.440(12) . ?
C61 C70 1.458(12) . ?
C61 C62 1.442(12) . ?
C61 C66 1.443(12) . ?
C53 H53A 0.9300 . ?
C53 H53 0.9300 . ?
C53 C56 1.465(12) . ?
C53 C58 1.446(12) . ?
C53 C54 1.445(13) . ?
C53 C52 1.437(13) . ?
C22 H22 0.9300 . ?
C22 C23 1.42(3) . ?
C13 C7 1.50(2) . ?
N2 C23 1.45(4) . ?
N2 C26 1.51(3) . ?
N2 C24 1.31(4) . ?
C31 H31 0.9300 . ?
C77 C82 1.442(12) . ?
C77 C78 1.452(13) . ?
C77 C83 1.464(12) . ?
C77 C86 1.441(13) . ?
C64 C63 1.443(13) . ?
C64 C68 1.24(4) . ?
C64 C65 1.438(13) . ?
C64 C69 1.454(13) . ?
O01X C02G 1.445(12) . ?
O01X C02R 1.450(12) . ?
C72 H72 0.9300 . ?
C35 H35 0.9300 . ?
C25 H25 0.9300 . ?
C25 C24 1.34(3) . ?
C90 H90 0.9300 . ?
C90 C91 1.39(3) . ?
C10 H10 0.9300 . ?
C23 H23 0.9300 . ?
C88 H88 0.9300 . ?
C88 C89 1.46(3) . ?
C88 C87 1.44(4) . ?
C89 H89 0.9300 . ?
C87 C91 1.34(3) . ?
C87 C80 1.55(3) . ?
C38 H38A 0.9600 . ?
C38 H38B 0.9600 . ?
C38 H38C 0.9600 . ?
C26 H26A 0.9600 . ?
C26 H26B 0.9600 . ?
C26 H26C 0.9600 . ?
C02G H02G 0.9300 . ?
C02G C02W 1.448(13) . ?
C02H H02H 0.9300 . ?
C02H C02R 1.453(13) . ?
C02H C02W 1.451(13) . ?
C91 H91 0.9300 . ?
C92 H92A 0.9600 . ?
C92 H92B 0.9600 . ?
C92 H92C 0.9600 . ?
C80 C79 1.457(13) . ?
C80 C81 1.443(13) . ?
C80 C85 1.427(12) . ?
C80 C84 1.460(13) . ?
C02R H02R 0.9300 . ?
C24 H24 0.9300 . ?
C02W H02W 0.9300 . ?
C82 H82 0.9300 . ?
C82 C81 1.443(13) . ?
C79 H11 0.9300 . ?
C79 C78 1.449(13) . ?
C67 H67 0.9300 . ?
C67 C68 1.449(13) . ?
C59 H59 0.9300 . ?
C59 C58 1.442(13) . ?
C46 H46 0.9300 . ?
C46 C47 1.428(12) . ?
C63 H63 0.9300 . ?
C63 C62 1.446(12) . ?
C56 H56 0.9300 . ?
C56 C57 1.450(13) . ?
C81 H81 0.9300 . ?
C03C H03C 0.9300 . ?
C03C C03I 1.451(13) . ?
C03C C3AA 1.444(13) . ?
C78 H78 0.9300 . ?
C57 H57 0.9300 . ?
C68 H68 0.9300 . ?
C70 H70 0.9300 . ?
C70 C69 1.455(13) . ?
C03I H03I 0.9300 . ?
C03I O03N 1.447(13) . ?
C47 H47 0.9300 . ?
C03M H03M 0.9300 . ?
C03M O03N 1.447(13) . ?
C03M C3AA 1.450(13) . ?
C58 H58 0.9300 . ?
C49 H49 0.9300 . ?
C49 C48 1.427(12) . ?
C62 H62 0.9300 . ?
C55 H55 0.9300 . ?
C55 C54 1.449(13) . ?
C54 H54 0.9300 . ?
C83 H83 0.9300 . ?
C83 C84 1.451(13) . ?
C85 H85 0.9300 . ?
C85 C86 1.445(13) . ?
C86 H86 0.9300 . ?
C42 H42 0.9300 . ?
C42 C43 1.452(13) . ?
C42 C41 1.454(13) . ?
C51 H51 0.9300 . ?
C51 C52 1.442(13) . ?
C84 H84 0.9300 . ?
C45 H45 0.9300 . ?
C45 C44 1.446(13) . ?
C65 H65 0.9300 . ?
C65 C66 1.442(13) . ?
C66 H66 0.9300 . ?
C52 H52 0.9300 . ?
C69 H69 0.9300 . ?
C3AA H3AA 0.9300 . ?
C43 H43 0.9300 . ?
C43 C44 1.450(13) . ?
C41 H41 0.9300 . ?
C44 H44 0.9300 . ?
C48 H48 0.9300 . ?
